data_7008326
loop_
_publ_author_name
'Conway, Ben'
'Hevia, Eva'
'Kennedy, Alan R.'
'Mulvey, Robert E.'
'Weatherstone, Susan'

_publ_section_title
;
 Synthesis and characterisation of a series of alkylmagnesium amide and
 related oxygen-contaminated "alkoxy" compounds.
;
_journal_issue 8
_journal_name_full 'Dalton transactions (Cambridge, England : 2003)'
_journal_page_first 1532
_journal_page_last 1544
_journal_paper_doi 10.1039/b501502b
_journal_year 2005
_chemical_formula_sum 'C20 H54 Mg2 N2 Si4'
_chemical_formula_weight 483.63
_chemical_name_systematic
;
?
;
_space_group_IT_number 61
_symmetry_cell_setting orthorhombic
_symmetry_space_group_name_Hall '-P 2ac 2ab'
_symmetry_space_group_name_H-M 'P b c a'
_atom_sites_solution_hydrogens geom
_atom_sites_solution_primary direct
_atom_sites_solution_secondary difmap
_audit_creation_method SHELXL-97
_cell_angle_alpha 90.00
_cell_angle_beta 90.00
_cell_angle_gamma 90.00
_cell_formula_units_Z 8
_cell_length_a 17.0678(2)
_cell_length_b 16.6597(2)
_cell_length_c 21.6558(4)
_cell_measurement_reflns_used 7744
_cell_measurement_temperature 123(2)
_cell_measurement_theta_max 27.48
_cell_measurement_theta_min 1.02
_cell_volume 6157.71(15)
_computing_data_collection 'Collect and Denzo'
_computing_structure_refinement 'SHELXL-97 (Sheldrick, 1997)'
_computing_structure_solution Shelxs
_diffrn_ambient_temperature 123(2)
_diffrn_measured_fraction_theta_full 0.999
_diffrn_measured_fraction_theta_max 0.999
_diffrn_measurement_device_type 'Nonius Kappa CCD'
_diffrn_measurement_method 'phi and omega scans'
_diffrn_radiation_monochromator graphite
_diffrn_radiation_source 'fine-focus sealed tube'
_diffrn_radiation_type MoK\a
_diffrn_radiation_wavelength 0.71073
_diffrn_reflns_av_R_equivalents 0.1114
_diffrn_reflns_av_sigmaI/netI 0.0762
_diffrn_reflns_limit_h_max 22
_diffrn_reflns_limit_h_min -22
_diffrn_reflns_limit_k_max 21
_diffrn_reflns_limit_k_min -21
_diffrn_reflns_limit_l_max 28
_diffrn_reflns_limit_l_min -28
_diffrn_reflns_number 80593
_diffrn_reflns_theta_full 27.50
_diffrn_reflns_theta_max 27.50
_diffrn_reflns_theta_min 1.88
_diffrn_standards_decay_% 0
_diffrn_standards_number 0
_exptl_absorpt_coefficient_mu 0.243
_exptl_absorpt_correction_type none
_exptl_crystal_colour colourless
_exptl_crystal_density_diffrn 1.043
_exptl_crystal_density_method 'not measured'
_exptl_crystal_description prism
_exptl_crystal_F_000 2144
_exptl_crystal_size_max 0.35
_exptl_crystal_size_mid 0.30
_exptl_crystal_size_min 0.25
_refine_diff_density_max 0.322
_refine_diff_density_min -0.236
_refine_diff_density_rms 0.059
_refine_ls_extinction_method none
_refine_ls_goodness_of_fit_ref 1.037
_refine_ls_hydrogen_treatment noref
_refine_ls_matrix_type full
_refine_ls_number_parameters 286
_refine_ls_number_reflns 7066
_refine_ls_number_restraints 0
_refine_ls_restrained_S_all 1.037
_refine_ls_R_factor_all 0.1003
_refine_ls_R_factor_gt 0.0475
_refine_ls_shift/su_max 0.003
_refine_ls_shift/su_mean 0.000
_refine_ls_structure_factor_coef Fsqd
_refine_ls_weighting_details 'calc w=1/[\s^2^(Fo^2^)+(0.0518P)^2^+0.5353P] where P=(Fo^2^+2Fc^2^)/3'
_refine_ls_weighting_scheme calc
_refine_ls_wR_factor_gt 0.1013
_refine_ls_wR_factor_ref 0.1158
_reflns_number_gt 4381
_reflns_number_total 7066
_reflns_threshold_expression I>2sigma(I)
_cod_data_source_file b501502b.txt
_cod_data_source_block grem109
_cod_depositor_comments
;
The following automatic conversions were performed:
'_symmetry_cell_setting' value 'Orthorhombic' changed to 'orthorhombic'
according to '/home/saulius/struct/CIF-dictionaries/cif_core.dic'
dictionary named 'cif_core.dic' version 2.4.1 from 2010-06-29.

Automatic conversion script
Id: cif_fix_enum 1527 2010-12-29 10:47:43Z saulius 
;
_cod_original_sg_symbol_H-M Pbca
_cod_database_code 7008326

loop_
_symmetry_equiv_pos_as_xyz
'x, y, z'
'-x+1/2, -y, z+1/2'
'x+1/2, -y+1/2, -z'
'-x, y+1/2, -z+1/2'
'-x, -y, -z'
'x-1/2, y, -z-1/2'
'-x-1/2, y-1/2, z'
'x, -y-1/2, z-1/2'

loop_
_atom_site_label
_atom_site_type_symbol
_atom_site_fract_x
_atom_site_fract_y
_atom_site_fract_z
_atom_site_U_iso_or_equiv
_atom_site_adp_type
_atom_site_occupancy
_atom_site_symmetry_multiplicity
_atom_site_calc_flag
_atom_site_refinement_flags
_atom_site_disorder_assembly
_atom_site_disorder_group
Mg1 Mg 0.94994(4) 0.33414(4) 0.62354(3) 0.02139(18) Uani 1 1 d . A .
Mg2 Mg 1.06526(4) 0.20390(4) 0.62449(3) 0.02180(19) Uani 1 1 d . . .
Si1 Si 0.88243(4) 0.16910(4) 0.57614(3) 0.02597(17) Uani 1 1 d . . .
Si2 Si 1.00393(4) 0.24184(3) 0.49456(3) 0.02296(16) Uani 1 1 d . . .
Si3 Si 1.02427(4) 0.26389(4) 0.75269(3) 0.02331(16) Uani 1 1 d . . .
Si4 Si 1.11352(4) 0.38583(3) 0.67906(3) 0.02613(17) Uani 1 1 d . . .
N1 N 0.96540(10) 0.23019(9) 0.56881(8) 0.0193(4) Uani 1 1 d . . .
N2 N 1.04681(10) 0.30621(9) 0.68108(8) 0.0193(4) Uani 1 1 d . . .
C1 C 0.86929(15) 0.43470(13) 0.62108(11) 0.0296(6) Uani 1 1 d . . .
C2 C 0.8706(2) 0.47790(19) 0.55970(15) 0.0441(11) Uani 0.789(4) 1 d P A 1
H2A H 0.8377 0.5260 0.5621 0.066 Uiso 0.789(4) 1 calc PR A 1
H2B H 0.8505 0.4422 0.5274 0.066 Uiso 0.789(4) 1 calc PR A 1
H2C H 0.9246 0.4935 0.5498 0.066 Uiso 0.789(4) 1 calc PR A 1
C3 C 0.7847(2) 0.4108(2) 0.6334(2) 0.0599(13) Uani 0.789(4) 1 d P A 1
H3A H 0.7809 0.3858 0.6742 0.090 Uiso 0.789(4) 1 calc PR A 1
H3B H 0.7675 0.3725 0.6018 0.090 Uiso 0.789(4) 1 calc PR A 1
H3C H 0.7513 0.4586 0.6320 0.090 Uiso 0.789(4) 1 calc PR A 1
C4 C 0.8916(3) 0.4952(2) 0.67131(17) 0.0612(14) Uani 0.789(4) 1 d P A 1
H4A H 0.8603 0.5441 0.6663 0.092 Uiso 0.789(4) 1 calc PR A 1
H4B H 0.9473 0.5084 0.6677 0.092 Uiso 0.789(4) 1 calc PR A 1
H4C H 0.8814 0.4717 0.7120 0.092 Uiso 0.789(4) 1 calc PR A 1
C2A C 0.9095(8) 0.5169(7) 0.6065(6) 0.045(4) Uiso 0.211(4) 1 d P A 2
H2A1 H 0.8700 0.5596 0.6061 0.068 Uiso 0.211(4) 1 calc PR A 2
H2A2 H 0.9349 0.5141 0.5659 0.068 Uiso 0.211(4) 1 calc PR A 2
H2A3 H 0.9489 0.5286 0.6381 0.068 Uiso 0.211(4) 1 calc PR A 2
C3A C 0.8093(7) 0.4207(7) 0.5683(6) 0.038(3) Uiso 0.211(4) 1 d P A 2
H3A1 H 0.7823 0.3695 0.5749 0.057 Uiso 0.211(4) 1 calc PR A 2
H3A2 H 0.8368 0.4193 0.5286 0.057 Uiso 0.211(4) 1 calc PR A 2
H3A3 H 0.7709 0.4645 0.5680 0.057 Uiso 0.211(4) 1 calc PR A 2
C4A C 0.8266(8) 0.4459(8) 0.6805(6) 0.044(4) Uiso 0.211(4) 1 d P A 2
H4A1 H 0.7868 0.4878 0.6756 0.067 Uiso 0.211(4) 1 calc PR A 2
H4A2 H 0.8637 0.4618 0.7128 0.067 Uiso 0.211(4) 1 calc PR A 2
H4A3 H 0.8011 0.3954 0.6923 0.067 Uiso 0.211(4) 1 calc PR A 2
C5 C 1.15479(13) 0.11261(13) 0.62263(10) 0.0268(5) Uani 1 1 d . . .
C6 C 1.21125(16) 0.12089(17) 0.56812(14) 0.0557(8) Uani 1 1 d . . .
H6A H 1.2387 0.1724 0.5709 0.084 Uiso 1 1 calc R . .
H6B H 1.1817 0.1185 0.5294 0.084 Uiso 1 1 calc R . .
H6C H 1.2495 0.0770 0.5692 0.084 Uiso 1 1 calc R . .
C7 C 1.11801(17) 0.02907(14) 0.61726(14) 0.0501(8) Uani 1 1 d . . .
H7A H 1.0859 0.0264 0.5798 0.075 Uiso 1 1 calc R . .
H7B H 1.0850 0.0188 0.6534 0.075 Uiso 1 1 calc R . .
H7C H 1.1595 -0.0115 0.6151 0.075 Uiso 1 1 calc R . .
C8 C 1.20552(16) 0.11316(15) 0.68079(12) 0.0453(7) Uani 1 1 d . . .
H8A H 1.2440 0.0696 0.6785 0.068 Uiso 1 1 calc R . .
H8B H 1.1722 0.1056 0.7172 0.068 Uiso 1 1 calc R . .
H8C H 1.2329 0.1647 0.6840 0.068 Uiso 1 1 calc R . .
C9 C 0.82298(15) 0.20167(15) 0.64453(12) 0.0414(7) Uani 1 1 d . . .
H9A H 0.8582 0.2178 0.6781 0.062 Uiso 1 1 calc R . .
H9B H 0.7900 0.1570 0.6584 0.062 Uiso 1 1 calc R . .
H9C H 0.7898 0.2472 0.6329 0.062 Uiso 1 1 calc R . .
C10 C 0.81380(15) 0.17527(15) 0.50909(12) 0.0425(7) Uani 1 1 d . . .
H10A H 0.7951 0.2306 0.5046 0.064 Uiso 1 1 calc R . .
H10B H 0.7691 0.1395 0.5162 0.064 Uiso 1 1 calc R . .
H10C H 0.8412 0.1589 0.4714 0.064 Uiso 1 1 calc R . .
C11 C 0.90832(15) 0.06139(12) 0.58649(12) 0.0354(6) Uani 1 1 d . . .
H11A H 0.9404 0.0435 0.5516 0.053 Uiso 1 1 calc R . .
H11B H 0.8603 0.0292 0.5884 0.053 Uiso 1 1 calc R . .
H11C H 0.9379 0.0548 0.6249 0.053 Uiso 1 1 calc R . .
C12 C 1.10572(14) 0.28367(14) 0.50002(11) 0.0354(6) Uani 1 1 d . . .
H12A H 1.1031 0.3418 0.5064 0.053 Uiso 1 1 calc R . .
H12B H 1.1341 0.2723 0.4617 0.053 Uiso 1 1 calc R . .
H12C H 1.1332 0.2587 0.5348 0.053 Uiso 1 1 calc R . .
C13 C 0.94863(15) 0.31523(14) 0.44617(11) 0.0374(6) Uani 1 1 d . . .
H13A H 0.8958 0.2945 0.4382 0.056 Uiso 1 1 calc R . .
H13B H 0.9761 0.3231 0.4069 0.056 Uiso 1 1 calc R . .
H13C H 0.9449 0.3666 0.4680 0.056 Uiso 1 1 calc R . .
C14 C 1.01419(16) 0.14399(13) 0.45340(11) 0.0345(6) Uani 1 1 d . . .
H14A H 1.0445 0.1067 0.4790 0.052 Uiso 1 1 calc R . .
H14B H 1.0413 0.1525 0.4141 0.052 Uiso 1 1 calc R . .
H14C H 0.9621 0.1214 0.4455 0.052 Uiso 1 1 calc R . .
C15 C 0.99490(15) 0.15625(12) 0.74078(11) 0.0334(6) Uani 1 1 d . . .
H15A H 0.9555 0.1531 0.7079 0.050 Uiso 1 1 calc R . .
H15B H 0.9729 0.1348 0.7792 0.050 Uiso 1 1 calc R . .
H15C H 1.0410 0.1247 0.7290 0.050 Uiso 1 1 calc R . .
C16 C 1.10929(14) 0.25687(14) 0.80681(11) 0.0328(6) Uani 1 1 d . . .
H16A H 1.1537 0.2317 0.7856 0.049 Uiso 1 1 calc R . .
H16B H 1.0946 0.2244 0.8427 0.049 Uiso 1 1 calc R . .
H16C H 1.1242 0.3108 0.8205 0.049 Uiso 1 1 calc R . .
C17 C 0.94077(14) 0.31721(14) 0.79042(11) 0.0338(6) Uani 1 1 d . . .
H17A H 0.9561 0.3726 0.7997 0.051 Uiso 1 1 calc R . .
H17B H 0.9268 0.2896 0.8288 0.051 Uiso 1 1 calc R . .
H17C H 0.8955 0.3174 0.7625 0.051 Uiso 1 1 calc R . .
C18 C 1.21641(14) 0.34865(14) 0.67589(13) 0.0416(7) Uani 1 1 d . . .
H18A H 1.2267 0.3143 0.7118 0.062 Uiso 1 1 calc R . .
H18B H 1.2525 0.3944 0.6763 0.062 Uiso 1 1 calc R . .
H18C H 1.2242 0.3176 0.6379 0.062 Uiso 1 1 calc R . .
C19 C 1.10357(16) 0.45576(13) 0.74590(11) 0.0396(7) Uani 1 1 d . . .
H19A H 1.0492 0.4742 0.7489 0.059 Uiso 1 1 calc R . .
H19B H 1.1382 0.5020 0.7399 0.059 Uiso 1 1 calc R . .
H19C H 1.1181 0.4278 0.7840 0.059 Uiso 1 1 calc R . .
C20 C 1.09672(18) 0.44886(14) 0.60830(12) 0.0440(7) Uani 1 1 d . . .
H20A H 1.0429 0.4694 0.6086 0.066 Uiso 0.50 1 calc PR . .
H20B H 1.1049 0.4161 0.5713 0.066 Uiso 0.50 1 calc PR . .
H20C H 1.1336 0.4940 0.6081 0.066 Uiso 0.50 1 calc PR . .
H20D H 1.1447 0.4502 0.5834 0.066 Uiso 0.50 1 calc PR . .
H20E H 1.0827 0.5036 0.6207 0.066 Uiso 0.50 1 calc PR . .
H20F H 1.0540 0.4257 0.5839 0.066 Uiso 0.50 1 calc PR . .

loop_
_atom_site_aniso_label
_atom_site_aniso_U_11
_atom_site_aniso_U_22
_atom_site_aniso_U_33
_atom_site_aniso_U_23
_atom_site_aniso_U_13
_atom_site_aniso_U_12
Mg1 0.0224(4) 0.0192(4) 0.0226(4) -0.0002(3) -0.0015(3) 0.0031(3)
Mg2 0.0206(4) 0.0201(4) 0.0247(4) 0.0009(3) -0.0006(3) 0.0023(3)
Si1 0.0198(3) 0.0248(3) 0.0334(4) 0.0008(3) -0.0020(3) -0.0012(3)
Si2 0.0263(4) 0.0218(3) 0.0208(3) -0.0008(3) -0.0005(3) 0.0023(3)
Si3 0.0239(3) 0.0265(3) 0.0195(3) 0.0031(3) -0.0005(3) 0.0021(3)
Si4 0.0265(4) 0.0210(3) 0.0309(4) -0.0003(3) -0.0019(3) -0.0030(3)
N1 0.0187(10) 0.0193(9) 0.0200(10) -0.0001(8) -0.0017(8) 0.0013(8)
N2 0.0207(10) 0.0180(8) 0.0191(10) 0.0004(7) -0.0011(8) -0.0007(8)
C1 0.0353(16) 0.0252(12) 0.0282(13) 0.0004(10) -0.0012(12) 0.0086(11)
C2 0.050(2) 0.0387(19) 0.043(2) 0.0077(16) -0.0028(18) 0.0187(18)
C3 0.036(2) 0.056(2) 0.088(3) 0.027(2) 0.012(2) 0.024(2)
C4 0.093(4) 0.042(2) 0.048(2) -0.0193(18) -0.019(2) 0.039(2)
C5 0.0228(13) 0.0267(12) 0.0308(14) 0.0042(11) -0.0005(11) 0.0033(10)
C6 0.0423(18) 0.067(2) 0.058(2) 0.0087(16) 0.0143(16) 0.0251(16)
C7 0.0447(18) 0.0291(14) 0.077(2) -0.0069(14) -0.0090(16) 0.0122(13)
C8 0.0417(17) 0.0419(15) 0.0522(18) 0.0005(13) -0.0060(14) 0.0144(14)
C9 0.0283(15) 0.0444(15) 0.0515(18) 0.0027(14) 0.0095(14) 0.0014(12)
C10 0.0261(14) 0.0484(16) 0.0529(18) 0.0018(14) -0.0126(13) -0.0033(13)
C11 0.0320(15) 0.0267(12) 0.0473(17) 0.0044(12) 0.0012(13) -0.0058(11)
C12 0.0361(16) 0.0417(14) 0.0283(14) 0.0011(11) 0.0024(12) -0.0054(12)
C13 0.0445(16) 0.0385(14) 0.0291(14) 0.0050(11) 0.0028(13) 0.0104(13)
C14 0.0449(17) 0.0295(13) 0.0290(14) -0.0059(11) 0.0024(13) 0.0055(12)
C15 0.0388(16) 0.0299(13) 0.0314(14) 0.0114(11) 0.0012(12) -0.0016(11)
C16 0.0305(14) 0.0432(14) 0.0248(13) 0.0024(11) -0.0012(12) 0.0042(12)
C17 0.0324(15) 0.0420(14) 0.0269(14) 0.0018(11) 0.0029(12) 0.0049(12)
C18 0.0295(15) 0.0324(13) 0.063(2) 0.0007(13) 0.0050(14) -0.0071(12)
C19 0.0483(18) 0.0247(12) 0.0457(16) -0.0059(12) -0.0085(14) -0.0017(12)
C20 0.062(2) 0.0282(14) 0.0419(17) 0.0089(12) -0.0002(15) -0.0094(13)

loop_
_atom_type_symbol
_atom_type_description
_atom_type_scat_dispersion_real
_atom_type_scat_dispersion_imag
_atom_type_scat_source
Mg Mg 0.0486 0.0363 'International Tables Vol C Tables 4.2.6.8 and 6.1.1.4'
Si Si 0.0817 0.0704 'International Tables Vol C Tables 4.2.6.8 and 6.1.1.4'
N N 0.0061 0.0033 'International Tables Vol C Tables 4.2.6.8 and 6.1.1.4'
C C 0.0033 0.0016 'International Tables Vol C Tables 4.2.6.8 and 6.1.1.4'
H H 0.0000 0.0000 'International Tables Vol C Tables 4.2.6.8 and 6.1.1.4'

loop_
_geom_angle_atom_site_label_1
_geom_angle_atom_site_label_2
_geom_angle_atom_site_label_3
_geom_angle
_geom_angle_site_symmetry_1
_geom_angle_site_symmetry_3
_geom_angle_publ_flag
N1 Mg1 N2 93.00(7) . . ?
N1 Mg1 C1 134.26(8) . . ?
N2 Mg1 C1 132.71(8) . . ?
N1 Mg1 Mg2 46.66(5) . . ?
N2 Mg1 Mg2 46.37(5) . . ?
C1 Mg1 Mg2 177.02(8) . . ?
N1 Mg1 Si1 31.69(5) . . ?
N2 Mg1 Si1 106.54(5) . . ?
C1 Mg1 Si1 115.70(7) . . ?
Mg2 Mg1 Si1 66.55(2) . . ?
N1 Mg1 Si4 109.04(5) . . ?
N2 Mg1 Si4 31.54(5) . . ?
C1 Mg1 Si4 111.08(7) . . ?
Mg2 Mg1 Si4 66.76(2) . . ?
Si1 Mg1 Si4 133.20(3) . . ?
N2 Mg2 N1 92.46(7) . . ?
N2 Mg2 C5 133.03(8) . . ?
N1 Mg2 C5 134.46(8) . . ?
N2 Mg2 Mg1 46.34(5) . . ?
N1 Mg2 Mg1 46.14(5) . . ?
C5 Mg2 Mg1 176.73(7) . . ?
N2 Mg2 Si3 34.17(5) . . ?
N1 Mg2 Si3 105.39(5) . . ?
C5 Mg2 Si3 114.40(7) . . ?
Mg1 Mg2 Si3 66.88(2) . . ?
N2 Mg2 Si2 108.26(5) . . ?
N1 Mg2 Si2 33.56(5) . . ?
C5 Mg2 Si2 111.71(7) . . ?
Mg1 Mg2 Si2 67.15(2) . . ?
Si3 Mg2 Si2 133.87(3) . . ?
N1 Si1 C11 112.28(10) . . ?
N1 Si1 C10 113.87(10) . . ?
C11 Si1 C10 107.19(12) . . ?
N1 Si1 C9 109.93(10) . . ?
C11 Si1 C9 108.19(12) . . ?
C10 Si1 C9 104.98(12) . . ?
N1 Si1 Mg1 39.39(6) . . ?
C11 Si1 Mg1 135.61(8) . . ?
C10 Si1 Mg1 115.73(8) . . ?
C9 Si1 Mg1 71.84(8) . . ?
N1 Si2 C14 112.19(10) . . ?
N1 Si2 C13 113.51(10) . . ?
C14 Si2 C13 110.58(11) . . ?
N1 Si2 C12 109.37(10) . . ?
C14 Si2 C12 105.53(12) . . ?
C13 Si2 C12 105.10(11) . . ?
N1 Si2 Mg2 42.42(6) . . ?
C14 Si2 Mg2 103.07(8) . . ?
C13 Si2 Mg2 145.32(8) . . ?
C12 Si2 Mg2 72.70(8) . . ?
N2 Si3 C17 111.38(10) . . ?
N2 Si3 C16 114.28(10) . . ?
C17 Si3 C16 110.36(11) . . ?
N2 Si3 C15 108.78(9) . . ?
C17 Si3 C15 108.08(11) . . ?
C16 Si3 C15 103.50(11) . . ?
N2 Si3 Mg2 43.05(6) . . ?
C17 Si3 Mg2 137.17(8) . . ?
C16 Si3 Mg2 111.98(8) . . ?
C15 Si3 Mg2 67.76(8) . . ?
N2 Si4 C18 111.25(9) . . ?
N2 Si4 C19 113.26(10) . . ?
C18 Si4 C19 108.78(12) . . ?
N2 Si4 C20 110.17(11) . . ?
C18 Si4 C20 107.43(13) . . ?
C19 Si4 C20 105.64(11) . . ?
N2 Si4 Mg1 39.41(6) . . ?
C18 Si4 Mg1 136.74(8) . . ?
C19 Si4 Mg1 112.64(9) . . ?
C20 Si4 Mg1 72.98(9) . . ?
Si2 N1 Si1 116.88(10) . . ?
Si2 N1 Mg1 118.13(9) . . ?
Si1 N1 Mg1 108.92(9) . . ?
Si2 N1 Mg2 104.01(8) . . ?
Si1 N1 Mg2 118.40(9) . . ?
Mg1 N1 Mg2 87.19(7) . . ?
Si3 N2 Si4 118.15(10) . . ?
Si3 N2 Mg1 116.00(9) . . ?
Si4 N2 Mg1 109.05(8) . . ?
Si3 N2 Mg2 102.78(8) . . ?
Si4 N2 Mg2 119.86(9) . . ?
Mg1 N2 Mg2 87.29(7) . . ?
C4A C1 C2 135.0(5) . . ?
C4A C1 C3 54.4(6) . . ?
C2 C1 C3 107.0(2) . . ?
C4A C1 C4 54.9(6) . . ?
C2 C1 C4 107.9(2) . . ?
C3 C1 C4 106.5(3) . . ?
C4A C1 C3A 109.4(8) . . ?
C2 C1 C3A 55.5(5) . . ?
C3 C1 C3A 57.6(5) . . ?
C4 C1 C3A 141.8(5) . . ?
C4A C1 C2A 106.2(7) . . ?
C2 C1 C2A 53.0(5) . . ?
C3 C1 C2A 133.0(5) . . ?
C4 C1 C2A 57.2(5) . . ?
C3A C1 C2A 105.8(7) . . ?
C4A C1 Mg1 112.7(5) . . ?
C2 C1 Mg1 112.31(18) . . ?
C3 C1 Mg1 113.29(18) . . ?
C4 C1 Mg1 109.46(18) . . ?
C3A C1 Mg1 108.7(5) . . ?
C2A C1 Mg1 113.7(5) . . ?
C1 C2 H2A 109.5 . . ?
C1 C2 H2B 109.5 . . ?
C1 C2 H2C 109.5 . . ?
C1 C3 H3A 109.5 . . ?
C1 C3 H3B 109.5 . . ?
C1 C3 H3C 109.5 . . ?
C1 C4 H4A 109.5 . . ?
C1 C4 H4B 109.5 . . ?
C1 C4 H4C 109.5 . . ?
C1 C2A H2A1 109.5 . . ?
C1 C2A H2A2 109.5 . . ?
H2A1 C2A H2A2 109.5 . . ?
C1 C2A H2A3 109.5 . . ?
H2A1 C2A H2A3 109.5 . . ?
H2A2 C2A H2A3 109.5 . . ?
C1 C3A H3A1 109.5 . . ?
C1 C3A H3A2 109.5 . . ?
H3A1 C3A H3A2 109.5 . . ?
C1 C3A H3A3 109.5 . . ?
H3A1 C3A H3A3 109.5 . . ?
H3A2 C3A H3A3 109.5 . . ?
C1 C4A H4A1 109.5 . . ?
C1 C4A H4A2 109.5 . . ?
H4A1 C4A H4A2 109.5 . . ?
C1 C4A H4A3 109.5 . . ?
H4A1 C4A H4A3 109.5 . . ?
H4A2 C4A H4A3 109.5 . . ?
C8 C5 C6 106.2(2) . . ?
C8 C5 C7 107.5(2) . . ?
C6 C5 C7 106.4(2) . . ?
C8 C5 Mg2 112.44(15) . . ?
C6 C5 Mg2 113.41(16) . . ?
C7 C5 Mg2 110.61(16) . . ?
C5 C6 H6A 109.5 . . ?
C5 C6 H6B 109.5 . . ?
H6A C6 H6B 109.5 . . ?
C5 C6 H6C 109.5 . . ?
H6A C6 H6C 109.5 . . ?
H6B C6 H6C 109.5 . . ?
C5 C7 H7A 109.5 . . ?
C5 C7 H7B 109.5 . . ?
H7A C7 H7B 109.5 . . ?
C5 C7 H7C 109.5 . . ?
H7A C7 H7C 109.5 . . ?
H7B C7 H7C 109.5 . . ?
C5 C8 H8A 109.5 . . ?
C5 C8 H8B 109.5 . . ?
H8A C8 H8B 109.5 . . ?
C5 C8 H8C 109.5 . . ?
H8A C8 H8C 109.5 . . ?
H8B C8 H8C 109.5 . . ?
Si1 C9 H9A 109.5 . . ?
Si1 C9 H9B 109.5 . . ?
H9A C9 H9B 109.5 . . ?
Si1 C9 H9C 109.5 . . ?
H9A C9 H9C 109.5 . . ?
H9B C9 H9C 109.5 . . ?
Si1 C10 H10A 109.5 . . ?
Si1 C10 H10B 109.5 . . ?
H10A C10 H10B 109.5 . . ?
Si1 C10 H10C 109.5 . . ?
H10A C10 H10C 109.5 . . ?
H10B C10 H10C 109.5 . . ?
Si1 C11 H11A 109.5 . . ?
Si1 C11 H11B 109.5 . . ?
H11A C11 H11B 109.5 . . ?
Si1 C11 H11C 109.5 . . ?
H11A C11 H11C 109.5 . . ?
H11B C11 H11C 109.5 . . ?
Si2 C12 H12A 109.5 . . ?
Si2 C12 H12B 109.5 . . ?
H12A C12 H12B 109.5 . . ?
Si2 C12 H12C 109.5 . . ?
H12A C12 H12C 109.5 . . ?
H12B C12 H12C 109.5 . . ?
Si2 C13 H13A 109.5 . . ?
Si2 C13 H13B 109.5 . . ?
H13A C13 H13B 109.5 . . ?
Si2 C13 H13C 109.5 . . ?
H13A C13 H13C 109.5 . . ?
H13B C13 H13C 109.5 . . ?
Si2 C14 H14A 109.5 . . ?
Si2 C14 H14B 109.5 . . ?
H14A C14 H14B 109.5 . . ?
Si2 C14 H14C 109.5 . . ?
H14A C14 H14C 109.5 . . ?
H14B C14 H14C 109.5 . . ?
Si3 C15 H15A 109.5 . . ?
Si3 C15 H15B 109.5 . . ?
H15A C15 H15B 109.5 . . ?
Si3 C15 H15C 109.5 . . ?
H15A C15 H15C 109.5 . . ?
H15B C15 H15C 109.5 . . ?
Si3 C16 H16A 109.5 . . ?
Si3 C16 H16B 109.5 . . ?
H16A C16 H16B 109.5 . . ?
Si3 C16 H16C 109.5 . . ?
H16A C16 H16C 109.5 . . ?
H16B C16 H16C 109.5 . . ?
Si3 C17 H17A 109.5 . . ?
Si3 C17 H17B 109.5 . . ?
H17A C17 H17B 109.5 . . ?
Si3 C17 H17C 109.5 . . ?
H17A C17 H17C 109.5 . . ?
H17B C17 H17C 109.5 . . ?
Si4 C18 H18A 109.5 . . ?
Si4 C18 H18B 109.5 . . ?
H18A C18 H18B 109.5 . . ?
Si4 C18 H18C 109.5 . . ?
H18A C18 H18C 109.5 . . ?
H18B C18 H18C 109.5 . . ?
Si4 C19 H19A 109.5 . . ?
Si4 C19 H19B 109.5 . . ?
H19A C19 H19B 109.5 . . ?
Si4 C19 H19C 109.5 . . ?
H19A C19 H19C 109.5 . . ?
H19B C19 H19C 109.5 . . ?
Si4 C20 H20A 109.5 . . ?
Si4 C20 H20B 109.5 . . ?
H20A C20 H20B 109.5 . . ?
Si4 C20 H20C 109.5 . . ?
H20A C20 H20C 109.5 . . ?
H20B C20 H20C 109.5 . . ?
Si4 C20 H20D 109.5 . . ?
H20A C20 H20D 141.1 . . ?
H20B C20 H20D 56.3 . . ?
H20C C20 H20D 56.3 . . ?
Si4 C20 H20E 109.5 . . ?
H20A C20 H20E 56.3 . . ?
H20B C20 H20E 141.1 . . ?
H20C C20 H20E 56.3 . . ?
H20D C20 H20E 109.5 . . ?
Si4 C20 H20F 109.5 . . ?
H20A C20 H20F 56.3 . . ?
H20B C20 H20F 56.3 . . ?
H20C C20 H20F 141.1 . . ?
H20D C20 H20F 109.5 . . ?
H20E C20 H20F 109.5 . . ?

loop_
_geom_bond_atom_site_label_1
_geom_bond_atom_site_label_2
_geom_bond_distance
_geom_bond_site_symmetry_2
_geom_bond_publ_flag
Mg1 N1 2.1150(18) . ?
Mg1 N2 2.1219(18) . ?
Mg1 C1 2.169(2) . ?
Mg1 Mg2 2.9296(10) . ?
Mg1 Si1 3.1530(9) . ?
Mg1 Si4 3.1594(10) . ?
Mg2 N2 2.1227(17) . ?
Mg2 N1 2.1333(18) . ?
Mg2 C5 2.156(2) . ?
Mg2 Si3 3.0324(10) . ?
Mg2 Si2 3.0681(10) . ?
Si1 N1 1.7511(18) . ?
Si1 C11 1.862(2) . ?
Si1 C10 1.868(3) . ?
Si1 C9 1.875(3) . ?
Si2 N1 1.7482(18) . ?
Si2 C14 1.866(2) . ?
Si2 C13 1.866(2) . ?
Si2 C12 1.876(2) . ?
Si3 N2 1.7464(18) . ?
Si3 C17 1.868(2) . ?
Si3 C16 1.869(2) . ?
Si3 C15 1.880(2) . ?
Si4 N2 1.7486(17) . ?
Si4 C18 1.863(3) . ?
Si4 C19 1.866(2) . ?
Si4 C20 1.880(2) . ?
C1 C4A 1.491(13) . ?
C1 C2 1.512(4) . ?
C1 C3 1.521(4) . ?
C1 C4 1.531(4) . ?
C1 C3A 1.552(12) . ?
C1 C2A 1.565(12) . ?
C2 H2A 0.9800 . ?
C2 H2B 0.9800 . ?
C2 H2C 0.9800 . ?
C3 H3A 0.9800 . ?
C3 H3B 0.9800 . ?
C3 H3C 0.9800 . ?
C4 H4A 0.9800 . ?
C4 H4B 0.9800 . ?
C4 H4C 0.9800 . ?
C2A H2A1 0.9800 . ?
C2A H2A2 0.9800 . ?
C2A H2A3 0.9800 . ?
C3A H3A1 0.9800 . ?
C3A H3A2 0.9800 . ?
C3A H3A3 0.9800 . ?
C4A H4A1 0.9800 . ?
C4A H4A2 0.9800 . ?
C4A H4A3 0.9800 . ?
C5 C8 1.528(3) . ?
C5 C6 1.530(3) . ?
C5 C7 1.531(3) . ?
C6 H6A 0.9800 . ?
C6 H6B 0.9800 . ?
C6 H6C 0.9800 . ?
C7 H7A 0.9800 . ?
C7 H7B 0.9800 . ?
C7 H7C 0.9800 . ?
C8 H8A 0.9800 . ?
C8 H8B 0.9800 . ?
C8 H8C 0.9800 . ?
C9 H9A 0.9800 . ?
C9 H9B 0.9800 . ?
C9 H9C 0.9800 . ?
C10 H10A 0.9800 . ?
C10 H10B 0.9800 . ?
C10 H10C 0.9800 . ?
C11 H11A 0.9800 . ?
C11 H11B 0.9800 . ?
C11 H11C 0.9800 . ?
C12 H12A 0.9800 . ?
C12 H12B 0.9800 . ?
C12 H12C 0.9800 . ?
C13 H13A 0.9800 . ?
C13 H13B 0.9800 . ?
C13 H13C 0.9800 . ?
C14 H14A 0.9800 . ?
C14 H14B 0.9800 . ?
C14 H14C 0.9800 . ?
C15 H15A 0.9800 . ?
C15 H15B 0.9800 . ?
C15 H15C 0.9800 . ?
C16 H16A 0.9800 . ?
C16 H16B 0.9800 . ?
C16 H16C 0.9800 . ?
C17 H17A 0.9800 . ?
C17 H17B 0.9800 . ?
C17 H17C 0.9800 . ?
C18 H18A 0.9800 . ?
C18 H18B 0.9800 . ?
C18 H18C 0.9800 . ?
C19 H19A 0.9800 . ?
C19 H19B 0.9800 . ?
C19 H19C 0.9800 . ?
C20 H20A 0.9800 . ?
C20 H20B 0.9800 . ?
C20 H20C 0.9800 . ?
C20 H20D 0.9800 . ?
C20 H20E 0.9800 . ?
C20 H20F 0.9800 . ?

loop_
_geom_torsion_atom_site_label_1
_geom_torsion_atom_site_label_2
_geom_torsion_atom_site_label_3
_geom_torsion_atom_site_label_4
_geom_torsion
_geom_torsion_site_symmetry_1
_geom_torsion_site_symmetry_2
_geom_torsion_site_symmetry_3
_geom_torsion_site_symmetry_4
_geom_torsion_publ_flag
N1 Mg1 Mg2 N2 -177.42(9) . . . . ?
C1 Mg1 Mg2 N2 73.3(14) . . . . ?
Si1 Mg1 Mg2 N2 -147.40(7) . . . . ?
Si4 Mg1 Mg2 N2 29.30(6) . . . . ?
N2 Mg1 Mg2 N1 177.42(9) . . . . ?
C1 Mg1 Mg2 N1 -109.3(14) . . . . ?
Si1 Mg1 Mg2 N1 30.02(6) . . . . ?
Si4 Mg1 Mg2 N1 -153.28(7) . . . . ?
N1 Mg1 Mg2 C5 102.1(13) . . . . ?
N2 Mg1 Mg2 C5 -80.5(13) . . . . ?
C1 Mg1 Mg2 C5 -7(2) . . . . ?
Si1 Mg1 Mg2 C5 132.1(13) . . . . ?
Si4 Mg1 Mg2 C5 -51.2(12) . . . . ?
N1 Mg1 Mg2 Si3 -144.15(7) . . . . ?
N2 Mg1 Mg2 Si3 33.27(6) . . . . ?
C1 Mg1 Mg2 Si3 106.5(14) . . . . ?
Si1 Mg1 Mg2 Si3 -114.13(3) . . . . ?
Si4 Mg1 Mg2 Si3 62.57(2) . . . . ?
N1 Mg1 Mg2 Si2 31.88(6) . . . . ?
N2 Mg1 Mg2 Si2 -150.70(7) . . . . ?
C1 Mg1 Mg2 Si2 -77.4(14) . . . . ?
Si1 Mg1 Mg2 Si2 61.90(2) . . . . ?
Si4 Mg1 Mg2 Si2 -121.40(3) . . . . ?
N2 Mg1 Si1 N1 -67.84(10) . . . . ?
C1 Mg1 Si1 N1 134.01(12) . . . . ?
Mg2 Mg1 Si1 N1 -43.84(9) . . . . ?
Si4 Mg1 Si1 N1 -48.00(9) . . . . ?
N1 Mg1 Si1 C11 67.04(15) . . . . ?
N2 Mg1 Si1 C11 -0.80(14) . . . . ?
C1 Mg1 Si1 C11 -158.95(14) . . . . ?
Mg2 Mg1 Si1 C11 23.20(12) . . . . ?
Si4 Mg1 Si1 C11 19.04(13) . . . . ?
N1 Mg1 Si1 C10 -96.94(13) . . . . ?
N2 Mg1 Si1 C10 -164.79(11) . . . . ?
C1 Mg1 Si1 C10 37.06(12) . . . . ?
Mg2 Mg1 Si1 C10 -140.78(10) . . . . ?
Si4 Mg1 Si1 C10 -144.94(10) . . . . ?
N1 Mg1 Si1 C9 164.78(13) . . . . ?
N2 Mg1 Si1 C9 96.94(10) . . . . ?
C1 Mg1 Si1 C9 -61.21(11) . . . . ?
Mg2 Mg1 Si1 C9 120.94(9) . . . . ?
Si4 Mg1 Si1 C9 116.78(9) . . . . ?
N2 Mg2 Si2 N1 -65.43(10) . . . . ?
C5 Mg2 Si2 N1 139.78(11) . . . . ?
Mg1 Mg2 Si2 N1 -43.54(8) . . . . ?
Si3 Mg2 Si2 N1 -38.47(8) . . . . ?
N2 Mg2 Si2 C14 -174.14(10) . . . . ?
N1 Mg2 Si2 C14 -108.71(12) . . . . ?
C5 Mg2 Si2 C14 31.06(11) . . . . ?
Mg1 Mg2 Si2 C14 -152.25(9) . . . . ?
Si3 Mg2 Si2 C14 -147.18(9) . . . . ?
N2 Mg2 Si2 C13 -8.27(17) . . . . ?
N1 Mg2 Si2 C13 57.16(17) . . . . ?
C5 Mg2 Si2 C13 -163.06(16) . . . . ?
Mg1 Mg2 Si2 C13 13.62(16) . . . . ?
Si3 Mg2 Si2 C13 18.69(17) . . . . ?
N2 Mg2 Si2 C12 83.41(10) . . . . ?
N1 Mg2 Si2 C12 148.84(12) . . . . ?
C5 Mg2 Si2 C12 -71.39(11) . . . . ?
Mg1 Mg2 Si2 C12 105.30(8) . . . . ?
Si3 Mg2 Si2 C12 110.37(9) . . . . ?
N1 Mg2 Si3 N2 -70.95(10) . . . . ?
C5 Mg2 Si3 N2 131.74(11) . . . . ?
Mg1 Mg2 Si3 N2 -44.97(9) . . . . ?
Si2 Mg2 Si3 N2 -50.05(9) . . . . ?
N2 Mg2 Si3 C17 68.34(14) . . . . ?
N1 Mg2 Si3 C17 -2.61(13) . . . . ?
C5 Mg2 Si3 C17 -159.92(13) . . . . ?
Mg1 Mg2 Si3 C17 23.37(12) . . . . ?
Si2 Mg2 Si3 C17 18.29(13) . . . . ?
N2 Mg2 Si3 C16 -102.55(12) . . . . ?
N1 Mg2 Si3 C16 -173.50(9) . . . . ?
C5 Mg2 Si3 C16 29.19(11) . . . . ?
Mg1 Mg2 Si3 C16 -147.52(9) . . . . ?
Si2 Mg2 Si3 C16 -152.61(9) . . . . ?
N2 Mg2 Si3 C15 161.31(13) . . . . ?
N1 Mg2 Si3 C15 90.37(10) . . . . ?
C5 Mg2 Si3 C15 -66.94(11) . . . . ?
Mg1 Mg2 Si3 C15 116.35(9) . . . . ?
Si2 Mg2 Si3 C15 111.26(9) . . . . ?
N1 Mg1 Si4 N2 -62.85(10) . . . . ?
C1 Mg1 Si4 N2 139.60(12) . . . . ?
Mg2 Mg1 Si4 N2 -42.61(9) . . . . ?
Si1 Mg1 Si4 N2 -38.46(10) . . . . ?
N1 Mg1 Si4 C18 -0.25(14) . . . . ?
N2 Mg1 Si4 C18 62.61(15) . . . . ?
C1 Mg1 Si4 C18 -157.79(14) . . . . ?
Mg2 Mg1 Si4 C18 19.99(12) . . . . ?
Si1 Mg1 Si4 C18 24.15(13) . . . . ?
N1 Mg1 Si4 C19 -162.43(10) . . . . ?
N2 Mg1 Si4 C19 -99.58(12) . . . . ?
C1 Mg1 Si4 C19 40.02(11) . . . . ?
Mg2 Mg1 Si4 C19 -142.19(9) . . . . ?
Si1 Mg1 Si4 C19 -138.04(9) . . . . ?
N1 Mg1 Si4 C20 97.32(10) . . . . ?
N2 Mg1 Si4 C20 160.17(13) . . . . ?
C1 Mg1 Si4 C20 -60.22(12) . . . . ?
Mg2 Mg1 Si4 C20 117.56(9) . . . . ?
Si1 Mg1 Si4 C20 121.72(10) . . . . ?
C14 Si2 N1 Si1 -47.38(14) . . . . ?
C13 Si2 N1 Si1 78.89(13) . . . . ?
C12 Si2 N1 Si1 -164.12(11) . . . . ?
Mg2 Si2 N1 Si1 -132.54(13) . . . . ?
C14 Si2 N1 Mg1 179.53(11) . . . . ?
C13 Si2 N1 Mg1 -54.21(14) . . . . ?
C12 Si2 N1 Mg1 62.79(13) . . . . ?
Mg2 Si2 N1 Mg1 94.37(11) . . . . ?
C14 Si2 N1 Mg2 85.16(11) . . . . ?
C13 Si2 N1 Mg2 -148.58(10) . . . . ?
C12 Si2 N1 Mg2 -31.58(11) . . . . ?
C11 Si1 N1 Si2 87.02(13) . . . . ?
C10 Si1 N1 Si2 -35.02(14) . . . . ?
C9 Si1 N1 Si2 -152.48(11) . . . . ?
Mg1 Si1 N1 Si2 -137.10(14) . . . . ?
C11 Si1 N1 Mg1 -135.89(10) . . . . ?
C10 Si1 N1 Mg1 102.07(12) . . . . ?
C9 Si1 N1 Mg1 -15.39(13) . . . . ?
C11 Si1 N1 Mg2 -38.62(14) . . . . ?
C10 Si1 N1 Mg2 -160.66(11) . . . . ?
C9 Si1 N1 Mg2 81.88(12) . . . . ?
Mg1 Si1 N1 Mg2 97.27(12) . . . . ?
N2 Mg1 N1 Si2 -106.27(10) . . . . ?
C1 Mg1 N1 Si2 71.67(15) . . . . ?
Mg2 Mg1 N1 Si2 -104.40(11) . . . . ?
Si1 Mg1 N1 Si2 136.48(15) . . . . ?
Si4 Mg1 N1 Si2 -78.49(10) . . . . ?
N2 Mg1 N1 Si1 117.25(9) . . . . ?
C1 Mg1 N1 Si1 -64.81(14) . . . . ?
Mg2 Mg1 N1 Si1 119.12(10) . . . . ?
Si4 Mg1 N1 Si1 145.03(7) . . . . ?
N2 Mg1 N1 Mg2 -1.87(7) . . . . ?
C1 Mg1 N1 Mg2 176.07(10) . . . . ?
Si1 Mg1 N1 Mg2 -119.12(10) . . . . ?
Si4 Mg1 N1 Mg2 25.92(6) . . . . ?
N2 Mg2 N1 Si2 120.18(8) . . . . ?
C5 Mg2 N1 Si2 -57.20(14) . . . . ?
Mg1 Mg2 N1 Si2 118.31(9) . . . . ?
Si3 Mg2 N1 Si2 152.28(6) . . . . ?
N2 Mg2 N1 Si1 -108.16(10) . . . . ?
C5 Mg2 N1 Si1 74.45(15) . . . . ?
Mg1 Mg2 N1 Si1 -110.03(12) . . . . ?
Si3 Mg2 N1 Si1 -76.06(9) . . . . ?
Si2 Mg2 N1 Si1 131.65(14) . . . . ?
N2 Mg2 N1 Mg1 1.87(7) . . . . ?
C5 Mg2 N1 Mg1 -175.51(10) . . . . ?
Si3 Mg2 N1 Mg1 33.97(6) . . . . ?
Si2 Mg2 N1 Mg1 -118.31(9) . . . . ?
C17 Si3 N2 Si4 88.26(13) . . . . ?
C16 Si3 N2 Si4 -37.64(14) . . . . ?
C15 Si3 N2 Si4 -152.72(11) . . . . ?
Mg2 Si3 N2 Si4 -134.46(15) . . . . ?
C17 Si3 N2 Mg1 -44.03(13) . . . . ?
C16 Si3 N2 Mg1 -169.93(10) . . . . ?
C15 Si3 N2 Mg1 74.99(12) . . . . ?
Mg2 Si3 N2 Mg1 93.25(10) . . . . ?
C17 Si3 N2 Mg2 -137.27(10) . . . . ?
C16 Si3 N2 Mg2 96.82(11) . . . . ?
C15 Si3 N2 Mg2 -18.25(12) . . . . ?
C18 Si4 N2 Si3 85.46(14) . . . . ?
C19 Si4 N2 Si3 -37.44(15) . . . . ?
C20 Si4 N2 Si3 -155.51(12) . . . . ?
Mg1 Si4 N2 Si3 -135.30(15) . . . . ?
C18 Si4 N2 Mg1 -139.24(11) . . . . ?
C19 Si4 N2 Mg1 97.86(11) . . . . ?
C20 Si4 N2 Mg1 -20.21(13) . . . . ?
C18 Si4 N2 Mg2 -41.16(14) . . . . ?
C19 Si4 N2 Mg2 -164.06(11) . . . . ?
C20 Si4 N2 Mg2 77.87(14) . . . . ?
Mg1 Si4 N2 Mg2 98.08(12) . . . . ?
N1 Mg1 N2 Si3 -101.02(9) . . . . ?
C1 Mg1 N2 Si3 80.98(14) . . . . ?
Mg2 Mg1 N2 Si3 -102.90(10) . . . . ?
Si1 Mg1 N2 Si3 -71.86(9) . . . . ?
Si4 Mg1 N2 Si3 136.37(15) . . . . ?
N1 Mg1 N2 Si4 122.61(9) . . . . ?
C1 Mg1 N2 Si4 -55.38(15) . . . . ?
Mg2 Mg1 N2 Si4 120.73(11) . . . . ?
Si1 Mg1 N2 Si4 151.77(7) . . . . ?
N1 Mg1 N2 Mg2 1.88(7) . . . . ?
C1 Mg1 N2 Mg2 -176.12(10) . . . . ?
Si1 Mg1 N2 Mg2 31.04(6) . . . . ?
Si4 Mg1 N2 Mg2 -120.73(11) . . . . ?
N1 Mg2 N2 Si3 114.20(9) . . . . ?
C5 Mg2 N2 Si3 -68.36(13) . . . . ?
Mg1 Mg2 N2 Si3 116.06(10) . . . . ?
Si2 Mg2 N2 Si3 144.41(6) . . . . ?
N1 Mg2 N2 Si4 -112.32(10) . . . . ?
C5 Mg2 N2 Si4 65.12(15) . . . . ?
Mg1 Mg2 N2 Si4 -110.46(11) . . . . ?
Si3 Mg2 N2 Si4 133.48(15) . . . . ?
Si2 Mg2 N2 Si4 -82.11(10) . . . . ?
N1 Mg2 N2 Mg1 -1.86(7) . . . . ?
C5 Mg2 N2 Mg1 175.58(9) . . . . ?
Si3 Mg2 N2 Mg1 -116.06(10) . . . . ?
Si2 Mg2 N2 Mg1 28.35(6) . . . . ?
N1 Mg1 C1 C4A 124.9(6) . . . . ?
N2 Mg1 C1 C4A -57.9(7) . . . . ?
Mg2 Mg1 C1 C4A -128.5(14) . . . . ?
Si1 Mg1 C1 C4A 93.1(6) . . . . ?
Si4 Mg1 C1 C4A -85.4(6) . . . . ?
N1 Mg1 C1 C2 -56.1(2) . . . . ?
N2 Mg1 C1 C2 121.1(2) . . . . ?
Mg2 Mg1 C1 C2 50.5(14) . . . . ?
Si1 Mg1 C1 C2 -87.9(2) . . . . ?
Si4 Mg1 C1 C2 93.6(2) . . . . ?
N1 Mg1 C1 C3 65.4(3) . . . . ?
N2 Mg1 C1 C3 -117.4(2) . . . . ?
Mg2 Mg1 C1 C3 172.0(13) . . . . ?
Si1 Mg1 C1 C3 33.5(2) . . . . ?
Si4 Mg1 C1 C3 -144.9(2) . . . . ?
N1 Mg1 C1 C4 -175.9(2) . . . . ?
N2 Mg1 C1 C4 1.3(3) . . . . ?
Mg2 Mg1 C1 C4 -69.3(14) . . . . ?
Si1 Mg1 C1 C4 152.2(2) . . . . ?
Si4 Mg1 C1 C4 -26.2(2) . . . . ?
N1 Mg1 C1 C3A 3.4(5) . . . . ?
N2 Mg1 C1 C3A -179.3(5) . . . . ?
Mg2 Mg1 C1 C3A 110.0(14) . . . . ?
Si1 Mg1 C1 C3A -28.4(5) . . . . ?
Si4 Mg1 C1 C3A 153.2(5) . . . . ?
N1 Mg1 C1 C2A -114.1(6) . . . . ?
N2 Mg1 C1 C2A 63.1(6) . . . . ?
Mg2 Mg1 C1 C2A -7.5(16) . . . . ?
Si1 Mg1 C1 C2A -145.9(6) . . . . ?
Si4 Mg1 C1 C2A 35.6(6) . . . . ?
N2 Mg2 C5 C8 13.5(2) . . . . ?
N1 Mg2 C5 C8 -170.05(15) . . . . ?
Mg1 Mg2 C5 C8 91.0(13) . . . . ?
Si3 Mg2 C5 C8 -21.45(19) . . . . ?
Si2 Mg2 C5 C8 159.94(15) . . . . ?
N2 Mg2 C5 C6 -106.93(19) . . . . ?
N1 Mg2 C5 C6 69.5(2) . . . . ?
Mg1 Mg2 C5 C6 -29.5(14) . . . . ?
Si3 Mg2 C5 C6 -141.91(17) . . . . ?
Si2 Mg2 C5 C6 39.5(2) . . . . ?
N2 Mg2 C5 C7 133.69(16) . . . . ?
N1 Mg2 C5 C7 -49.9(2) . . . . ?
Mg1 Mg2 C5 C7 -148.9(12) . . . . ?
Si3 Mg2 C5 C7 98.71(17) . . . . ?
Si2 Mg2 C5 C7 -79.90(17) . . . . ?
